data_1571527
loop_
_publ_author_name
'Lin, Zenggang'
'Zhang, Peng'
'Song, Fuqiang'
'Yang, Yuzhu'
'Miao, Xuan'
'Liu, Weisheng'

_publ_section_title
;
 Employing racemization strategies to simultaneously enhance the quantum
 yield, lifetime, and water stability of room-temperature phosphorescent
 materials.
;
_journal_issue 21
_journal_name_full 'Chemical science'
_journal_page_first 8052
_journal_page_last 8061
_journal_paper_doi 10.1039/d4sc01719f
_journal_volume 15
_journal_year 2024
_chemical_absolute_configuration ad
_chemical_formula_moiety '2(C48 H34 Br2 N2 O4), 2(H2 O)'
_chemical_formula_sum 'C96 H70 Br4 N4 O10'
_chemical_formula_weight 1759.20
_space_group_crystal_system triclinic
_space_group_IT_number 1
_space_group_name_Hall 'P 1'
_space_group_name_H-M_alt 'P 1'
_atom_sites_solution_hydrogens mixed
_atom_sites_solution_primary dual
_audit_creation_date 2023-12-25
_audit_creation_method
;
Olex2 1.5
(compiled 2023.03.06 svn.rbb2c1857 for OlexSys, GUI svn.r6748)
;
_audit_update_record
;
2024-02-29 deposited with the CCDC.	2024-04-30 downloaded from the CCDC.
;
_cell_angle_alpha 79.3587(9)
_cell_angle_beta 81.0124(10)
_cell_angle_gamma 87.8419(10)
_cell_formula_units_Z 1
_cell_length_a 10.42669(14)
_cell_length_b 12.40814(15)
_cell_length_c 18.05325(18)
_cell_measurement_reflns_used 42888
_cell_measurement_temperature 150.00(10)
_cell_measurement_theta_max 76.1270
_cell_measurement_theta_min 2.5220
_cell_volume 2267.21(5)
_computing_cell_refinement 'CrysAlisPro 1.171.42.93a (Rigaku OD, 2023)'
_computing_data_collection 'CrysAlisPro 1.171.42.93a (Rigaku OD, 2023)'
_computing_data_reduction 'CrysAlisPro 1.171.42.93a (Rigaku OD, 2023)'
_computing_molecular_graphics 'Olex2 1.5 (Dolomanov et al., 2009)'
_computing_publication_material 'Olex2 1.5 (Dolomanov et al., 2009)'
_computing_structure_refinement 'SHELXL 2018/3 (Sheldrick, 2015)'
_computing_structure_solution 'SHELXT  (Sheldrick, 2015)'
_diffrn_ambient_environment N~2~
_diffrn_ambient_temperature 150.00(10)
_diffrn_detector 'Hybrid Pixel Array Detector'
_diffrn_detector_area_resol_mean 10.0000
_diffrn_detector_type HyPix
_diffrn_measured_fraction_theta_full 1.000
_diffrn_measured_fraction_theta_max 0.941
_diffrn_measurement_details
;
List of Runs (angles in degrees, time in seconds):

  # Type    Start    End  Width  t~exp~   \w     \q     \k     \f   Frames
#--------------------------------------------------------------------------
  1  \w    -13.00  13.00   0.50    0.08    --   20.00  97.00-137.29   52
  2  \w     -1.00  24.00   0.50    0.08    --   32.00  91.00 -78.90   50
  3  \w    -24.00   4.00   0.50    0.08    --   12.00 100.00  43.78   56
  4  \w      6.00  31.00   0.50    0.08    --   40.00  92.00   6.20   50
  5  \w      8.00  33.00   0.50    0.08    --   40.00  89.00 101.55   50
  6  \w     75.00 101.00   0.50    0.08    --   45.30 164.00 -49.00   52
  7  \w     87.00 130.00   0.50    0.08    --   56.00  78.00  55.63   86
  8  \w    112.00 138.00   0.50    0.08    --   64.00  78.00  61.90   52
  9  \w     37.00  70.00   0.50    0.08    --   64.00  78.00 128.48   66
 10  \w     45.00  70.00   0.50    0.08    --   72.00  78.00 133.98   50
 11  \w     30.00  56.00   0.50    0.08    --   56.00  78.00  55.63   52
 12  \w     37.00  69.00   0.50    0.08    --   64.00  78.00  61.90   64
 13  \w     41.00  89.00   0.50    0.08    --   68.00  77.00 -40.07   96
 14  \w     47.00  79.00   0.50    0.08    --   72.00  78.00 -67.00   64
 15  \w     33.00  88.00   0.50    0.08    --   60.00  78.00-126.10  110
 16  \w     29.00  60.00   0.50    0.08    --   56.00  77.00 -85.79   62
 17  \w     37.00  63.00   0.50    0.08    --   60.00  76.00 -64.48   52
 18  \w     78.00 124.00   0.50    0.08    --   52.00  75.00-145.36   92
 19  \w     38.00  69.00   0.50    0.08    --   64.00  76.00  10.69   62
 20  \w     38.00  69.00   0.50    0.08    --   64.00  76.00  86.96   62
 21  \w     38.00  78.00   0.50    0.08    --   64.00  76.00 162.72   80
 22  \w     47.00  72.00   0.50    0.08    --   72.00  76.00 166.58   50
 23  \w     73.00 123.00   0.50    0.08    --   56.00  75.00   1.15  100
 24  \w     34.00  68.00   0.50    0.08    --   56.00  75.00   1.15   68
 25  \w     27.00  81.00   0.50    0.08    --   45.30  37.00-150.00  108
 26  \w     29.00  55.00   0.50    0.08    --   52.00  75.00-145.36   52
 27  \w     39.00  70.00   0.50    0.08    --   64.00  74.00-157.73   62
 28  \w     60.00  86.00   0.50    0.34    --  109.64 164.00 -49.00   52
 29  \w    102.00 152.00   0.50    0.34    --  109.64 164.00 -49.00  100
 30  \w     88.00 114.00   0.50    0.34    --  109.64 116.00 162.00   52
 31  \w    128.00 153.00   0.50    0.34    --  109.64 116.00 162.00   50
 32  \w     37.00  68.00   0.50    0.34    --  109.64 -61.00  90.00   62
 33  \w     36.00  62.00   0.50    0.34    --  109.64 -61.00 120.00   52
 34  \w     43.00  68.00   0.50    0.34    --  109.64 -61.00  60.00   50
 35  \w    -31.00  22.00   0.50    0.08    --   45.30 -19.00-150.00  106
 36  \w     81.00 107.00   0.50    0.08    --   45.30-164.00 -74.00   52
 37  \w     39.00 109.00   0.50    0.34    --  109.64-125.00  30.00  140
 38  \w     63.00  88.00   0.50    0.34    --  109.64-164.00 -74.00   50
 39  \w     40.00 108.00   0.50    0.34    --  109.64-125.00 -90.00  136
 40  \w     45.00  89.00   0.50    0.34    --  109.64-125.00 -60.00   88
 41  \w     70.00  96.00   0.50    0.34    --  109.64-116.00  73.00   52
 42  \w     36.00  62.00   0.50    0.08    --   45.30-116.00  73.00   52
 43  \w    -41.00 -16.00   0.50    0.08    --  -44.00 -82.00 129.61   50
 44  \w    -39.00 -14.00   0.50    0.08    --  -48.00 -91.00  74.18   50
 45  \w    -41.00 -16.00   0.50    0.08    --  -44.00 -82.00   5.60   50
 46  \w    -40.00 -14.00   0.50    0.08    --  -48.00 -91.00 -19.25   52
 47  \w    -40.00 -14.00   0.50    0.08    --  -48.00 -91.00-129.60   52
 48  \w   -108.00 -56.00   0.50    0.08    --  -45.30-164.00 -74.00  104
 49  \w   -112.00 -44.00   0.50    0.08    --  -72.00 -78.00 -31.09  136
 50  \w   -173.00 -74.00   0.50    0.34    -- -100.00 -78.00 -90.86  198
 51  \w   -135.00 -64.00   0.50    0.34    --  -92.00 -78.00-151.98  142
 52  \w   -174.00 -73.00   0.50    0.34    -- -100.00 -78.00-108.27  202
 53  \w    -84.00 -58.00   0.50    0.34    --  -84.00 -77.00  80.59   52
 54  \w   -144.00 -74.00   0.50    0.34    -- -100.00 -77.00 133.97  140
 55  \w   -166.00 -64.00   0.50    0.34    --  -92.00 -78.00 162.65  204
 56  \w   -171.00 -73.00   0.50    0.34    -- -100.00 -77.00 151.61  196
 57  \w   -160.00 -61.00   0.50    0.34    --  -88.00 -77.00  33.14  198
 58  \w   -120.00 -73.00   0.50    0.34    -- -100.00 -77.00  60.00   94
 59  \w   -171.00-146.00   0.50    0.34    -- -100.00 -77.00  60.00   50
 60  \w   -155.00-118.00   0.50    0.34    --  -96.00 -76.00  30.99   74
 61  \w    -94.00 -69.00   0.50    0.34    --  -96.00 -76.00  30.99   50
 62  \w   -158.00 -74.00   0.50    0.34    -- -100.00 -77.00   5.67  168
 63  \w   -145.00-119.00   0.50    0.34    --  -88.00 -76.00 101.30   52
 64  \w    -91.00 -65.00   0.50    0.34    --  -92.00 -76.00 -23.24   52
 65  \w    -96.00 -69.00   0.50    0.34    --  -96.00 -76.00 -80.95   54
 66  \w   -161.00-107.00   0.50    0.34    --  -96.00 -76.00 -80.95  108
 67  \w   -150.00-115.00   0.50    0.34    --  -92.00 -76.00 -23.24   70
 68  \w    -87.00 -61.00   0.50    0.34    --  -88.00 -76.00-106.29   52
 69  \w    -83.00 -53.00   0.50    0.34    --  -80.00 -76.00-146.43   60
 70  \w    -98.00 -73.00   0.50    0.34    -- -100.00 -76.00-176.94   50
 71  \w   -166.00 -73.00   0.50    0.34    -- -100.00 -76.00-140.17  186
 72  \w   -166.00 -67.00   0.50    0.34    --  -92.00 -75.00-169.46  198
 73  \w    -91.00 -66.00   0.50    0.34    --  -92.00 -76.00 -64.16   50
 74  \w    -87.00 -61.00   0.50    0.34    --  -88.00 -76.00 101.30   52
 75  \w    -95.00 -66.00   0.50    0.34    --  -92.00 -75.00 103.26   58
 76  \w    -93.00 -58.00   0.50    0.34    --  -84.00 -75.00 115.67   70
 77  \w    -79.00 -50.00   0.50    0.08    --  -76.00 -75.00 159.62   58
 78  \w   -163.00-103.00   0.50    0.34    --  -92.00 -75.00 103.26  120
 79  \w    -99.00 -66.00   0.50    0.34    --  -92.00 -74.00  57.55   66
 80  \w    -72.00 -46.00   0.50    0.08    --  -72.00 -74.00  46.56   52
 81  \w    -88.00 -62.00   0.50    0.34    --  -88.00 -74.00 135.27   52
 82  \w    -96.00 -66.00   0.50    0.34    --  -92.00 -74.00  70.63   60
 83  \w   -154.00-128.00   0.50    0.34    --  -92.00 -73.00   8.11   52
 84  \w   -154.00 -75.00   0.50    0.34    -- -100.00 -74.00 -34.95  158
 85  \w    -80.00 -46.00   0.50    0.08    --  -72.00 -74.00-137.11   68
 86  \w    -88.00 -63.00   0.50    0.34    --  -88.00 -73.00 -90.25   50
 87  \w    -83.00 -50.00   0.50    0.08    --  -76.00 -74.00 -53.72   66
 88  \w    -92.00 -67.00   0.50    0.34    --  -92.00 -73.00   8.11   50
 89  \w    -77.00 -51.00   0.50    0.08    --  -76.00 -73.00  21.41   52
 90  \w    -84.00 -47.00   0.50    0.08    --  -72.00 -71.00   0.47   74
 91  \w    -97.00 -63.00   0.50    0.34    --  -88.00 -73.00  -8.45   68
 92  \w   -160.00 -63.00   0.50    0.34    --  -88.00 -73.00 -46.01  194
 93  \w   -164.00 -69.00   0.50    0.34    --  -92.00 -67.00 -66.06  190
 94  \w    -74.00 -45.00   0.50    0.08    --  -68.00 -70.00-122.42   58
 95  \w   -105.00 -45.00   0.50    0.08    --  -68.00 -69.00  67.60  120
 96  \w    -85.00 -47.00   0.50    0.08    --  -72.00 -71.00 176.93   76
 97  \w   -136.00 -78.00   0.50    0.34    -- -100.00 -64.00  81.83  116
 98  \w   -164.00-139.00   0.50    0.34    -- -100.00 -64.00  81.83   50
 99  \w   -167.00 -88.00   0.50    0.34    -- -100.00-116.00  73.00  158
100  \w   -130.00-105.00   0.50    0.34    -- -100.00-164.00 -74.00   50
101  \w    -69.00 -31.00   0.50    0.34    -- -100.00  61.00-180.00   76
102  \w   -114.00 -80.00   0.50    0.08    --  -45.30 164.00 -49.00   68
103  \w   -106.00 -26.00   0.50    0.34    -- -100.00  77.00   0.00  160
104  \w    -88.00 -21.00   0.50    0.08    --  -45.30 116.00 162.00  134
105  \w   -109.00 -78.00   0.50    0.34    -- -100.00 116.00 162.00   62
106  \w   -111.00 -62.00   0.50    0.34    -- -100.00 125.00  90.00   98
107  \w    -92.00 -58.00   0.50    0.34    -- -100.00 125.00  60.00   68
108  \w   -112.00 -48.00   0.50    0.34    -- -100.00 125.00  30.00  128
109  \w    -80.00 -54.00   0.50    0.34    -- -100.00 164.00 -49.00   52
110  \w    -69.00 -43.00   0.50    0.34    -- -100.00 125.00 -90.00   52
111  \w   -112.00 -73.00   0.50    0.34    -- -100.00 125.00 -90.00   78
;
_diffrn_measurement_device 'four-circle diffractometer'
_diffrn_measurement_device_type 'ROD, Synergy Custom system, HyPix'
_diffrn_measurement_method '\w scans'
_diffrn_orient_matrix_type 'CrysAlisPro convention (1999,Acta A55,543-557)'
_diffrn_orient_matrix_UB_11 -0.0881293000
_diffrn_orient_matrix_UB_12 -0.0968291000
_diffrn_orient_matrix_UB_13 0.0406539000
_diffrn_orient_matrix_UB_21 -0.0008821000
_diffrn_orient_matrix_UB_22 -0.0368721000
_diffrn_orient_matrix_UB_23 -0.0768564000
_diffrn_orient_matrix_UB_31 0.1208758000
_diffrn_orient_matrix_UB_32 -0.0722850000
_diffrn_orient_matrix_UB_33 0.0125556000
_diffrn_radiation_monochromator mirror
_diffrn_radiation_probe x-ray
_diffrn_radiation_type 'Cu K\a'
_diffrn_radiation_wavelength 1.54184
_diffrn_reflns_av_R_equivalents 0.0813
_diffrn_reflns_av_unetI/netI 0.0545
_diffrn_reflns_Laue_measured_fraction_full 1.000
_diffrn_reflns_Laue_measured_fraction_max 0.941
_diffrn_reflns_limit_h_max 13
_diffrn_reflns_limit_h_min -12
_diffrn_reflns_limit_k_max 15
_diffrn_reflns_limit_k_min -15
_diffrn_reflns_limit_l_max 22
_diffrn_reflns_limit_l_min -21
_diffrn_reflns_number 67957
_diffrn_reflns_point_group_measured_fraction_full 0.972
_diffrn_reflns_point_group_measured_fraction_max 0.895
_diffrn_reflns_theta_full 67.684
_diffrn_reflns_theta_max 76.403
_diffrn_reflns_theta_min 2.520
_diffrn_source 'Rotating-anode X-ray tube'
_diffrn_source_type 'Rigaku (Cu) X-ray Source'
_exptl_absorpt_coefficient_mu 2.629
_exptl_absorpt_correction_T_max 1.00000
_exptl_absorpt_correction_T_min 0.20235
_exptl_absorpt_correction_type multi-scan
_exptl_absorpt_process_details
;
CrysAlisPro 1.171.42.93a (Rigaku Oxford Diffraction, 2023)
Empirical absorption correction using spherical harmonics,
implemented in SCALE3 ABSPACK scaling algorithm.
;
_exptl_crystal_colour 'clear light colourless'
_exptl_crystal_colour_lustre clear
_exptl_crystal_colour_modifier light
_exptl_crystal_colour_primary colourless
_exptl_crystal_density_diffrn 1.288
_exptl_crystal_description block
_exptl_crystal_F_000 894
_exptl_crystal_size_max 0.16
_exptl_crystal_size_mid 0.14
_exptl_crystal_size_min 0.12
_refine_diff_density_max 0.705
_refine_diff_density_min -0.543
_refine_diff_density_rms 0.080
_refine_ls_abs_structure_details
;
 Flack x determined using 7024 quotients [(I+)-(I-)]/[(I+)+(I-)]
 (Parsons, Flack and Wagner, Acta Cryst. B69 (2013) 249-259).
;
_refine_ls_abs_structure_Flack 0.020(12)
_refine_ls_extinction_method none
_refine_ls_goodness_of_fit_ref 1.045
_refine_ls_hydrogen_treatment constr
_refine_ls_matrix_type full
_refine_ls_number_parameters 1037
_refine_ls_number_reflns 17016
_refine_ls_number_restraints 3
_refine_ls_restrained_S_all 1.045
_refine_ls_R_factor_all 0.0559
_refine_ls_R_factor_gt 0.0536
_refine_ls_shift/su_max 0.006
_refine_ls_shift/su_mean 0.000
_refine_ls_structure_factor_coef Fsqd
_refine_ls_weighting_details 'w=1/[\s^2^(Fo^2^)+(0.1201P)^2^] where P=(Fo^2^+2Fc^2^)/3'
_refine_ls_weighting_scheme calc
_refine_ls_wR_factor_gt 0.1481
_refine_ls_wR_factor_ref 0.1505
_reflns_Friedel_coverage 0.902
_reflns_Friedel_fraction_full 0.945
_reflns_Friedel_fraction_max 0.849
_reflns_number_gt 16065
_reflns_number_total 17016
_reflns_threshold_expression 'I > 2\s(I)'
_cod_data_source_file d4sc01719f2.cif
_cod_data_source_block linzg-1219_auto
_cod_depositor_comments 'Adding full bibliography for 1571524--1571527.cif.'
_cod_database_code 1571527
_shelx_shelxl_version_number 2018/3
_shelx_space_group_comment
;
The symmetry employed for this shelxl refinement is uniquely defined
by the following loop, which should always be used as a source of
symmetry information in preference to the above space-group names.
They are only intended as comments.
;
_olex2_refinement_description
;
1. Fixed Uiso
 At 1.2 times of:
  All C(H) groups, All N(H) groups
 At 1.5 times of:
  All O(H) groups, All O(H,H) groups
2.a Free rotating group:
 O01C(H01A,H01C), O01O(H01D,H01E)
2.b Aromatic/amide H refined with riding coordinates:
 N00D(H00D), N00E(H00E), N00F(H00F), N00G(H00G), C00Q(H00Q), C00V(H00V),
 C00X(H00X), C011(H011), C013(H013), C014(H014), C016(H016), C017(H017),
 C01B(H01B), C01H(H01H), C01I(H01I), C01L(H01L), C01M(H01M), C01P(H01P),
 C01Q(H01Q), C01S(H01S), C01U(H01U), C01X(H01X), C01Y(H01Y), C01Z(H01Z),
 C020(H020), C022(H022), C024(H024), C025(H025), C026(H026), C027(H027),
 C029(H029), C02A(H02A), C02C(H02C), C02E(H02E), C02F(H02F), C02G(H02G),
 C02H(H02H), C02I(H02I), C02J(H02J), C02K(H02K), C02M(H02M), C02N(H02N),
 C02O(H02O), C02P(H02P), C02Q(H02Q), C02R(H02R), C02S(H02S), C02T(H02T),
 C02U(H02U), C02V(H02V), C02W(H02W), C02X(H02X), C02Y(H02Y), C02Z(H02Z),
 C030(H030), C031(H031), C033(H033), C035(H035), C036(H036), C037(H037),
 C038(H038), C039(H039), C03B(H03B), C03C(H03C)
2.c Idealised tetrahedral OH refined as rotating group:
 O005(H005), O008(H008), O009(H009), O00I(H00I)
;
_smtbx_masks_void_probe_radius 1.2
_smtbx_masks_void_truncation_radius 1.2
_olex2_submission_special_instructions 'No special instructions were received'
_oxdiff_exptl_absorpt_empirical_details
;
Empirical correction (ABSPACK) includes:
- Absorption correction using spherical harmonics
- Frame scaling
;
_oxdiff_exptl_absorpt_empirical_full_max 8.376
_oxdiff_exptl_absorpt_empirical_full_min 0.251

loop_
_space_group_symop_operation_xyz
'x, y, z'

loop_
_atom_site_label
_atom_site_type_symbol
_atom_site_fract_x
_atom_site_fract_y
_atom_site_fract_z
_atom_site_U_iso_or_equiv
_atom_site_adp_type
_atom_site_occupancy
_atom_site_site_symmetry_order
_atom_site_calc_flag
_atom_site_refinement_flags_posn
_atom_site_refinement_flags_adp
_atom_site_refinement_flags_occupancy
_atom_site_disorder_assembly
_atom_site_disorder_group
Br01 Br 0.83507(6) 1.01686(5) 0.31468(3) 0.04655(17) Uani 1 1 d . . . . .
Br02 Br 1.26224(6) 0.00678(6) 0.64402(4) 0.04944(18) Uani 1 1 d . . . . .
Br03 Br 0.93954(8) 0.03781(6) 0.08155(5) 0.0612(2) Uani 1 1 d . . . . .
Br04 Br 0.20768(7) 0.94266(7) 0.89821(5) 0.0612(2) Uani 1 1 d . . . . .
O005 O 0.8384(3) 0.5288(3) 0.5231(2) 0.0351(8) Uani 1 1 d . . . . .
H005 H 0.907279 0.508331 0.498464 0.053 Uiso 1 1 calc R U . . .
O006 O 1.0335(4) 0.4950(4) 0.4122(2) 0.0376(8) Uani 1 1 d . . . . .
O007 O 0.5030(4) 0.5523(4) 0.5162(2) 0.0399(9) Uani 1 1 d . . . . .
O008 O 1.3714(3) 0.5169(3) 0.4046(2) 0.0310(7) Uani 1 1 d . . . . .
H008 H 1.421114 0.515883 0.437133 0.047 Uiso 1 1 calc R U . . .
O009 O 0.7006(4) 0.5527(4) 0.8760(2) 0.0379(8) Uani 1 1 d . . . . .
H009 H 0.667319 0.511020 0.915931 0.057 Uiso 1 1 calc R U . . .
O00C O 1.6572(4) 0.3547(4) 0.1578(3) 0.0457(10) Uani 1 1 d . . . . .
N00D N 1.2111(4) 0.4471(3) 0.3352(3) 0.0285(8) Uani 1 1 d . . . . .
H00D H 1.295679 0.454569 0.322583 0.034 Uiso 1 1 calc R U . . .
N00E N 0.7995(4) 0.6855(4) 0.7592(2) 0.0300(9) Uani 1 1 d . . . . .
H00E H 0.719893 0.660932 0.774349 0.036 Uiso 1 1 calc R U . . .
N00F N 1.4485(4) 0.2938(4) 0.1907(3) 0.0332(9) Uani 1 1 d . . . . .
H00F H 1.376936 0.289975 0.171122 0.040 Uiso 1 1 calc R U . . .
N00G N 0.6341(4) 0.5846(4) 0.5988(3) 0.0282(8) Uani 1 1 d . . . . .
H00G H 0.713199 0.574229 0.610241 0.034 Uiso 1 1 calc R U . . .
O00H O 0.9979(4) 0.6818(5) 0.7997(3) 0.0516(12) Uani 1 1 d . . . . .
O00I O 1.6504(4) 0.4115(4) 0.0158(3) 0.0493(11) Uani 1 1 d . . . . .
H00I H 1.701044 0.360858 0.004330 0.074 Uiso 1 1 calc R U . . .
C00J C 0.7445(5) 0.8273(4) 0.5670(3) 0.0250(9) Uani 1 1 d . . . . .
C00K C 0.7213(5) 0.7673(4) 0.6440(3) 0.0253(9) Uani 1 1 d . . . . .
C00L C 1.3025(5) 0.1948(4) 0.3909(3) 0.0273(9) Uani 1 1 d . . . . .
C00M C 0.8237(5) 0.7485(4) 0.6850(3) 0.0276(9) Uani 1 1 d . . . . .
C00N C 0.8712(5) 0.8662(4) 0.5358(3) 0.0310(10) Uani 1 1 d . . . . .
C00O C 1.2002(5) 0.2877(4) 0.2790(3) 0.0261(9) Uani 1 1 d . . . . .
C00P C 1.3174(5) 0.2445(4) 0.3121(3) 0.0271(9) Uani 1 1 d . . . . .
C00Q C 1.5396(5) 0.1721(5) 0.3784(3) 0.0342(11) Uani 1 1 d . . . . .
H00Q H 1.615423 0.151068 0.400871 0.041 Uiso 1 1 calc R U . . .
C00R C 1.4402(5) 0.2531(4) 0.2690(3) 0.0286(10) Uani 1 1 d . . . . .
C00S C 0.7292(5) 0.4962(4) 0.4935(3) 0.0325(11) Uani 1 1 d . . . . .
C00T C 1.1511(5) 0.4938(4) 0.3934(3) 0.0276(9) Uani 1 1 d . . . . .
C00U C 0.5877(4) 0.7247(4) 0.6752(3) 0.0244(9) Uani 1 1 d . . . . .
C00V C 0.8958(5) 0.9243(4) 0.4596(3) 0.0332(11) Uani 1 1 d . . . . .
H00V H 0.980019 0.951630 0.438273 0.040 Uiso 1 1 calc R U . . .
C00W C 1.2284(5) 0.6712(4) 0.4194(3) 0.0312(10) Uani 1 1 d . . . . .
C00X C 0.6464(5) 0.8477(4) 0.5198(3) 0.0304(10) Uani 1 1 d . . . . .
H00X H 0.560730 0.823002 0.539961 0.036 Uiso 1 1 calc R U . . .
C00Y C 1.5529(5) 0.3385(5) 0.1408(3) 0.0343(11) Uani 1 1 d . . . . .
C00Z C 1.2086(5) 0.4944(4) 0.5200(3) 0.0311(10) Uani 1 1 d . . . . .
C010 C 1.1389(5) 0.2275(4) 0.2333(3) 0.0268(9) Uani 1 1 d . . . . .
C011 C 1.5512(5) 0.2172(5) 0.3037(3) 0.0321(10) Uani 1 1 d . . . . .
H011 H 1.634931 0.225133 0.273856 0.039 Uiso 1 1 calc R U . . .
C012 C 1.1451(5) 0.3860(4) 0.2926(3) 0.0266(9) Uani 1 1 d . . . . .
C013 C 0.9506(5) 0.7896(5) 0.6532(3) 0.0338(11) Uani 1 1 d . . . . .
H013 H 1.019383 0.776624 0.682655 0.041 Uiso 1 1 calc R U . . .
C014 C 1.1895(5) 0.1262(4) 0.2156(3) 0.0317(10) Uani 1 1 d . . . . .
H014 H 1.265788 0.096082 0.234466 0.038 Uiso 1 1 calc R U . . .
C015 C 0.3265(6) 0.8756(5) 0.8275(3) 0.0398(13) Uani 1 1 d . . . . .
C016 C 0.9725(5) 0.8469(5) 0.5813(3) 0.0341(11) Uani 1 1 d . . . . .
H016 H 1.056742 0.874741 0.560754 0.041 Uiso 1 1 calc R U . . .
C017 C 1.1672(6) 0.1289(5) 0.5122(3) 0.0358(11) Uani 1 1 d . . . . .
H017 H 1.084279 0.121038 0.542976 0.043 Uiso 1 1 calc R U . . .
C018 C 0.5012(5) 0.7773(4) 0.7274(3) 0.0267(9) Uani 1 1 d . . . . .
C019 C 1.2804(6) 0.0873(4) 0.5424(3) 0.0355(11) Uani 1 1 d . . . . .
C01A C 0.5437(5) 0.6382(4) 0.6475(3) 0.0285(10) Uani 1 1 d . . . . .
C01B C 1.1799(5) 0.1806(4) 0.4379(3) 0.0312(10) Uani 1 1 d . . . . .
H01B H 1.104353 0.207887 0.417008 0.037 Uiso 1 1 calc R U . . .
O01C O 0.3815(10) 0.2071(5) 0.7892(4) 0.088(2) Uani 1 1 d G . . . .
H01A H 0.407535 0.266078 0.801861 0.132 Uiso 1 1 d G U . . .
H01C H 0.297096 0.207254 0.794763 0.132 Uiso 1 1 d G U . . .
C01D C 1.2431(5) 0.5461(4) 0.4358(3) 0.0292(10) Uani 1 1 d . . . . .
C01E C 0.6097(5) 0.5483(4) 0.5371(3) 0.0313(10) Uani 1 1 d . . . . .
C01F C 0.7956(6) 0.9405(5) 0.4170(3) 0.0365(11) Uani 1 1 d . . . . .
C01G C 1.4147(5) 0.1554(4) 0.4242(3) 0.0291(10) Uani 1 1 d . . . . .
C01H C 1.1212(6) 0.5441(5) 0.5693(3) 0.0365(11) Uani 1 1 d . . . . .
H01H H 1.081820 0.612032 0.550842 0.044 Uiso 1 1 calc R U . . .
C01I C 0.9617(5) 0.2098(5) 0.1615(3) 0.0342(11) Uani 1 1 d . . . . .
H01I H 0.882890 0.235575 0.143951 0.041 Uiso 1 1 calc R U . . .
C01J C 0.7171(5) 0.3709(4) 0.5128(3) 0.0326(10) Uani 1 1 d . . . . .
C01K C 1.0220(5) 0.2694(4) 0.2060(3) 0.0306(10) Uani 1 1 d . . . . .
C01L C 0.6719(6) 0.9020(5) 0.4459(3) 0.0355(11) Uani 1 1 d . . . . .
H01L H 0.605177 0.913137 0.414933 0.043 Uiso 1 1 calc R U . . .
C01M C 1.1296(6) 0.0714(5) 0.1717(3) 0.0357(11) Uani 1 1 d . . . . .
H01M H 1.164094 0.003625 0.159858 0.043 Uiso 1 1 calc R U . . .
C01N C 1.4260(6) 0.4525(5) 0.0415(4) 0.0453(14) Uani 1 1 d . . . . .
O01O O 0.5626(12) 0.3804(6) 0.7871(4) 0.097(3) Uani 1 1 d G . . . .
H01D H 0.523362 0.421406 0.818155 0.146 Uiso 1 1 d G U . . .
H01E H 0.634839 0.355157 0.802345 0.146 Uiso 1 1 d G U . . .
C01P C 1.2621(6) 0.3925(5) 0.5469(3) 0.0385(12) Uani 1 1 d . . . . .
H01P H 1.320406 0.356266 0.513442 0.046 Uiso 1 1 calc R U . . .
C01Q C 0.8124(6) 0.3087(5) 0.4752(4) 0.0421(13) Uani 1 1 d . . . . .
H01Q H 0.876801 0.344053 0.436092 0.050 Uiso 1 1 calc R U . . .
C01R C 1.5310(6) 0.3659(5) 0.0564(3) 0.0393(12) Uani 1 1 d . . . . .
C01S C 0.4132(5) 0.6011(5) 0.6692(3) 0.0325(11) Uani 1 1 d . . . . .
H01S H 0.384580 0.541275 0.650162 0.039 Uiso 1 1 calc R U . . .
C01T C 1.5097(6) 0.2579(5) 0.0317(3) 0.0401(13) Uani 1 1 d . . . . .
C01U C 1.2962(6) 0.7311(5) 0.4593(4) 0.0389(12) Uani 1 1 d . . . . .
H01U H 1.342126 0.694053 0.498194 0.047 Uiso 1 1 calc R U . . .
C01V C 0.7941(6) 0.6739(5) 0.9432(3) 0.0405(13) Uani 1 1 d . . . . .
C01W C 0.8838(5) 0.6580(5) 0.8104(3) 0.0347(11) Uani 1 1 d . . . . .
C01X C 0.5395(5) 0.8646(5) 0.7585(3) 0.0348(11) Uani 1 1 d . . . . .
H01X H 0.626136 0.890406 0.744735 0.042 Uiso 1 1 calc R U . . .
C01Y C 0.2837(5) 0.7916(5) 0.7997(3) 0.0336(11) Uani 1 1 d . . . . .
H01Y H 0.196261 0.768115 0.814252 0.040 Uiso 1 1 calc R U . . .
C01Z C 0.9691(5) 0.3703(5) 0.2243(3) 0.0348(11) Uani 1 1 d . . . . .
H01Z H 0.890760 0.398129 0.207082 0.042 Uiso 1 1 calc R U . . .
C020 C 1.1595(6) 0.7266(5) 0.3642(3) 0.0376(12) Uani 1 1 d . . . . .
H020 H 1.111605 0.686687 0.337815 0.045 Uiso 1 1 calc R U . . .
C021 C 1.0175(6) 0.1156(5) 0.1444(3) 0.0377(12) Uani 1 1 d . . . . .
C022 C 1.0299(5) 0.4277(4) 0.2666(3) 0.0329(10) Uani 1 1 d . . . . .
H022 H 0.994287 0.495226 0.278275 0.039 Uiso 1 1 calc R U . . .
C023 C 0.8201(5) 0.5923(5) 0.8872(3) 0.0362(11) Uani 1 1 d . . . . .
C024 C 0.4541(6) 0.9133(5) 0.8085(4) 0.0405(13) Uani 1 1 d . . . . .
H024 H 0.481198 0.971635 0.829766 0.049 Uiso 1 1 calc R U . . .
C025 C 0.6256(7) 0.3175(5) 0.5698(4) 0.0434(13) Uani 1 1 d . . . . .
H025 H 0.561816 0.359155 0.596280 0.052 Uiso 1 1 calc R U . . .
C026 C 0.8121(6) 0.1958(5) 0.4954(5) 0.0487(16) Uani 1 1 d . . . . .
H026 H 0.877025 0.153971 0.470004 0.058 Uiso 1 1 calc R U . . .
C027 C 0.3299(5) 0.6529(4) 0.7179(3) 0.0309(10) Uani 1 1 d . . . . .
H027 H 0.242153 0.629671 0.730970 0.037 Uiso 1 1 calc R U . . .
C028 C 0.7347(5) 0.5444(5) 0.4088(3) 0.0365(12) Uani 1 1 d . . . . .
C029 C 1.0904(7) 0.4957(6) 0.6455(4) 0.0486(15) Uani 1 1 d . . . . .
H029 H 1.032342 0.531381 0.679439 0.058 Uiso 1 1 calc R U . . .
C02A C 0.7187(7) 0.1426(5) 0.5521(4) 0.0492(15) Uani 1 1 d . . . . .
H02A H 0.718694 0.064897 0.565439 0.059 Uiso 1 1 calc R U . . .
C02B C 0.3698(5) 0.7393(4) 0.7491(3) 0.0288(10) Uani 1 1 d . . . . .
C02C C 1.1602(7) 0.8413(5) 0.3473(4) 0.0457(14) Uani 1 1 d . . . . .
H02C H 1.113111 0.878991 0.309200 0.055 Uiso 1 1 calc R U . . .
C02E C 1.3760(8) 0.5152(6) 0.0948(5) 0.0555(17) Uani 1 1 d . . . . .
H02E H 1.399565 0.500918 0.144498 0.067 Uiso 1 1 calc R U . . .
C02F C 0.7936(6) 0.6460(5) 0.3793(4) 0.0429(13) Uani 1 1 d . . . . .
H02F H 0.827961 0.685236 0.412130 0.051 Uiso 1 1 calc R U . . .
C02G C 0.6251(8) 0.2049(5) 0.5891(4) 0.0519(16) Uani 1 1 d . . . . .
H02G H 0.560199 0.169590 0.627990 0.062 Uiso 1 1 calc R U . . .
C02H C 0.6809(6) 0.4915(5) 0.3600(4) 0.0417(13) Uani 1 1 d . . . . .
H02H H 0.638420 0.423507 0.379687 0.050 Uiso 1 1 calc R U . . .
C02I C 1.2297(7) 0.9003(5) 0.3861(4) 0.0502(17) Uani 1 1 d . . . . .
H02I H 1.231054 0.978122 0.373815 0.060 Uiso 1 1 calc R U . . .
C02J C 1.1448(8) 0.3954(6) 0.6715(4) 0.0533(17) Uani 1 1 d . . . . .
H02J H 1.123576 0.361432 0.723491 0.064 Uiso 1 1 calc R U . . .
C02K C 1.2955(7) 0.8466(5) 0.4415(4) 0.0468(15) Uani 1 1 d . . . . .
H02K H 1.341497 0.887347 0.468378 0.056 Uiso 1 1 calc R U . . .
C02L C 0.9078(6) 0.4965(6) 0.9124(4) 0.0423(13) Uani 1 1 d . . . . .
C02M C 1.2294(8) 0.3451(5) 0.6224(4) 0.0520(16) Uani 1 1 d . . . . .
H02M H 1.266356 0.276085 0.640848 0.062 Uiso 1 1 calc R U . . .
C02N C 1.3848(7) 0.2197(6) 0.0320(4) 0.0484(15) Uani 1 1 d . . . . .
H02N H 1.310850 0.263034 0.045781 0.058 Uiso 1 1 calc R U . . .
C02O C 0.8953(8) 0.7296(6) 0.9599(5) 0.0553(17) Uani 1 1 d . . . . .
H02O H 0.981137 0.719019 0.935415 0.066 Uiso 1 1 calc R U . . .
C02P C 1.3945(8) 0.4770(7) -0.0319(5) 0.0616(19) Uani 1 1 d . . . . .
H02P H 1.431455 0.435330 -0.069235 0.074 Uiso 1 1 calc R U . . .
C02Q C 1.4012(5) 0.1001(4) 0.5000(3) 0.0338(11) Uani 1 1 d . . . . .
H02Q H 1.475510 0.071648 0.521753 0.041 Uiso 1 1 calc R U . . .
C02R C 0.8019(9) 0.6889(7) 0.3032(5) 0.0588(18) Uani 1 1 d . . . . .
H02R H 0.844104 0.757048 0.283485 0.071 Uiso 1 1 calc R U . . .
C02S C 0.7492(8) 0.6342(7) 0.2540(4) 0.0603(19) Uani 1 1 d . . . . .
H02S H 0.755584 0.664316 0.201234 0.072 Uiso 1 1 calc R U . . .
C02T C 0.9311(9) 0.4184(7) 0.8670(4) 0.0625(19) Uani 1 1 d . . . . .
H02T H 0.896847 0.428924 0.820335 0.075 Uiso 1 1 calc R U . . .
C02U C 0.6663(7) 0.6932(6) 0.9769(4) 0.0499(15) Uani 1 1 d . . . . .
H02U H 0.594694 0.660339 0.963180 0.060 Uiso 1 1 calc R U . . .
C02V C 1.3691(8) 0.1188(7) 0.0124(4) 0.0571(18) Uani 1 1 d . . . . .
H02V H 1.284153 0.094484 0.011541 0.069 Uiso 1 1 calc R U . . .
C02W C 1.6141(8) 0.1908(7) 0.0130(4) 0.0565(17) Uani 1 1 d . . . . .
H02W H 1.699672 0.215621 0.011591 0.068 Uiso 1 1 calc R U . . .
C02X C 0.6875(7) 0.5349(7) 0.2838(4) 0.0519(16) Uani 1 1 d . . . . .
H02X H 0.649830 0.497029 0.251437 0.062 Uiso 1 1 calc R U . . .
C02Y C 1.4754(11) 0.0523(7) -0.0062(5) 0.069(2) Uani 1 1 d . . . . .
H02Y H 1.463729 -0.016312 -0.020248 0.082 Uiso 1 1 calc R U . . .
C02Z C 0.9611(7) 0.4800(6) 0.9800(4) 0.0514(16) Uani 1 1 d . . . . .
H02Z H 0.943386 0.531510 1.013229 0.062 Uiso 1 1 calc R U . . .
C030 C 1.0388(8) 0.3906(7) 0.9992(5) 0.063(2) Uani 1 1 d . . . . .
H030 H 1.077177 0.382234 1.044289 0.075 Uiso 1 1 calc R U . . .
C031 C 0.8741(10) 0.7999(8) 1.0112(5) 0.071(2) Uani 1 1 d . . . . .
H031 H 0.944354 0.838597 1.021473 0.085 Uiso 1 1 calc R U . . .
C033 C 1.3105(10) 0.5610(8) -0.0499(6) 0.074(3) Uani 1 1 d . . . . .
H033 H 1.289349 0.576709 -0.100142 0.089 Uiso 1 1 calc R U . . .
C035 C 1.5966(11) 0.0879(9) -0.0036(6) 0.079(3) Uani 1 1 d . . . . .
H035 H 1.669845 0.041793 -0.013391 0.094 Uiso 1 1 calc R U . . .
C036 C 1.2570(9) 0.6220(7) 0.0004(7) 0.078(3) Uani 1 1 d . . . . .
H036 H 1.197457 0.679072 -0.013797 0.094 Uiso 1 1 calc R U . . .
C037 C 1.2884(10) 0.6019(7) 0.0739(8) 0.082(3) Uani 1 1 d . . . . .
H037 H 1.251410 0.645779 0.109817 0.099 Uiso 1 1 calc R U . . .
C038 C 0.7470(11) 0.8140(8) 1.0485(5) 0.071(2) Uani 1 1 d . . . . .
H038 H 0.731927 0.859900 1.085671 0.085 Uiso 1 1 calc R U . . .
C039 C 1.0036(12) 0.3244(8) 0.8875(5) 0.080(3) Uani 1 1 d . . . . .
H039 H 1.013441 0.268828 0.857174 0.096 Uiso 1 1 calc R U . . .
C03B C 0.6471(10) 0.7627(7) 1.0316(6) 0.070(2) Uani 1 1 d . . . . .
H03B H 0.561824 0.773324 1.056938 0.085 Uiso 1 1 calc R U . . .
C03C C 1.0612(10) 0.3124(9) 0.9526(7) 0.084(3) Uani 1 1 d . . . . .
H03C H 1.115775 0.250944 0.965412 0.101 Uiso 1 1 calc R U . . .

loop_
_atom_site_aniso_label
_atom_site_aniso_U_11
_atom_site_aniso_U_22
_atom_site_aniso_U_33
_atom_site_aniso_U_23
_atom_site_aniso_U_13
_atom_site_aniso_U_12
Br01 0.0408(3) 0.0521(3) 0.0371(3) 0.0079(2) 0.0024(2) 0.0097(3)
Br02 0.0513(4) 0.0555(4) 0.0361(3) 0.0080(3) -0.0088(2) -0.0027(3)
Br03 0.0678(5) 0.0595(4) 0.0709(5) -0.0316(4) -0.0305(4) -0.0082(3)
Br04 0.0405(3) 0.0759(5) 0.0750(5) -0.0498(4) 0.0111(3) -0.0057(3)
O005 0.0201(16) 0.043(2) 0.049(2) -0.0251(18) -0.0052(15) -0.0004(15)
O006 0.0247(18) 0.048(2) 0.044(2) -0.0211(18) -0.0035(15) -0.0002(16)
O007 0.0236(18) 0.057(2) 0.047(2) -0.0288(19) -0.0087(15) 0.0041(17)
O008 0.0207(16) 0.0366(18) 0.0402(19) -0.0173(15) -0.0074(14) 0.0056(14)
O009 0.0289(19) 0.047(2) 0.0352(19) 0.0018(17) -0.0058(15) -0.0081(16)
O00C 0.028(2) 0.061(3) 0.046(2) 0.001(2) -0.0093(16) -0.0157(19)
N00D 0.0180(18) 0.031(2) 0.040(2) -0.0144(18) -0.0069(16) 0.0029(15)
N00E 0.0214(19) 0.041(2) 0.027(2) -0.0032(17) -0.0047(15) -0.0041(17)
N00F 0.023(2) 0.046(2) 0.031(2) -0.0061(18) -0.0045(16) -0.0030(18)
N00G 0.0192(18) 0.031(2) 0.037(2) -0.0114(17) -0.0065(15) 0.0016(15)
O00H 0.027(2) 0.083(3) 0.041(2) 0.006(2) -0.0105(16) -0.018(2)
O00I 0.026(2) 0.068(3) 0.045(2) 0.011(2) -0.0014(17) -0.008(2)
C00J 0.021(2) 0.025(2) 0.030(2) -0.0067(18) -0.0020(17) 0.0031(17)
C00K 0.025(2) 0.022(2) 0.031(2) -0.0097(18) -0.0021(18) 0.0001(17)
C00L 0.031(3) 0.023(2) 0.030(2) -0.0102(18) -0.0081(19) 0.0018(18)
C00M 0.024(2) 0.029(2) 0.030(2) -0.0069(19) -0.0036(18) -0.0023(19)
C00N 0.028(2) 0.027(2) 0.038(3) -0.008(2) -0.002(2) -0.0015(19)
C00O 0.021(2) 0.030(2) 0.029(2) -0.0089(18) -0.0021(17) -0.0028(18)
C00P 0.024(2) 0.026(2) 0.033(2) -0.0111(19) -0.0030(18) 0.0016(18)
C00Q 0.025(2) 0.037(3) 0.043(3) -0.009(2) -0.012(2) 0.004(2)
C00R 0.021(2) 0.034(2) 0.032(2) -0.0076(19) -0.0056(18) 0.0026(18)
C00S 0.022(2) 0.036(3) 0.042(3) -0.019(2) -0.0028(19) 0.0018(19)
C00T 0.024(2) 0.027(2) 0.034(2) -0.0079(19) -0.0078(18) 0.0021(18)
C00U 0.019(2) 0.027(2) 0.029(2) -0.0066(18) -0.0068(17) 0.0015(17)
C00V 0.024(2) 0.029(2) 0.042(3) -0.001(2) 0.002(2) 0.0023(19)
C00W 0.028(2) 0.028(2) 0.037(2) -0.008(2) -0.0019(19) -0.0011(19)
C00X 0.022(2) 0.033(2) 0.036(3) -0.008(2) -0.0026(19) 0.0005(19)
C00Y 0.026(2) 0.036(3) 0.040(3) -0.004(2) -0.004(2) -0.002(2)
C00Z 0.024(2) 0.035(3) 0.038(3) -0.014(2) -0.0056(19) -0.0029(19)
C010 0.021(2) 0.034(2) 0.027(2) -0.0081(19) -0.0050(17) -0.0023(19)
C011 0.022(2) 0.037(3) 0.037(3) -0.006(2) -0.0061(19) 0.005(2)
C012 0.026(2) 0.030(2) 0.027(2) -0.0118(18) -0.0056(17) 0.0018(18)
C013 0.026(2) 0.039(3) 0.037(3) -0.006(2) -0.006(2) -0.007(2)
C014 0.027(2) 0.033(2) 0.036(2) -0.011(2) -0.0012(19) -0.002(2)
C015 0.030(3) 0.049(3) 0.043(3) -0.023(3) 0.003(2) -0.004(2)
C016 0.022(2) 0.039(3) 0.040(3) -0.006(2) -0.003(2) -0.002(2)
C017 0.031(3) 0.041(3) 0.035(3) -0.007(2) -0.005(2) 0.000(2)
C018 0.022(2) 0.029(2) 0.030(2) -0.0046(19) -0.0047(17) -0.0017(18)
C019 0.041(3) 0.029(2) 0.036(3) -0.003(2) -0.009(2) -0.005(2)
C01A 0.024(2) 0.029(2) 0.033(2) -0.0079(19) -0.0021(18) -0.0023(19)
C01B 0.029(3) 0.032(2) 0.033(2) -0.006(2) -0.0068(19) -0.001(2)
O01C 0.152(8) 0.052(3) 0.064(4) 0.001(3) -0.046(5) 0.012(4)
C01D 0.020(2) 0.035(3) 0.036(2) -0.016(2) -0.0060(18) 0.0046(19)
C01E 0.021(2) 0.032(2) 0.044(3) -0.015(2) -0.005(2) 0.0019(19)
C01F 0.042(3) 0.033(3) 0.033(3) -0.005(2) 0.001(2) 0.003(2)
C01G 0.028(2) 0.027(2) 0.034(2) -0.0086(19) -0.0080(19) 0.0050(19)
C01H 0.035(3) 0.039(3) 0.039(3) -0.015(2) -0.005(2) -0.003(2)
C01I 0.028(2) 0.044(3) 0.034(2) -0.010(2) -0.0100(19) -0.005(2)
C01J 0.028(2) 0.033(2) 0.043(3) -0.016(2) -0.014(2) 0.004(2)
C01K 0.023(2) 0.037(3) 0.032(2) -0.006(2) -0.0048(18) -0.006(2)
C01L 0.038(3) 0.035(3) 0.031(2) 0.001(2) -0.006(2) 0.005(2)
C01M 0.037(3) 0.035(3) 0.037(3) -0.011(2) -0.004(2) -0.005(2)
C01N 0.031(3) 0.042(3) 0.058(4) 0.007(3) -0.008(3) -0.010(2)
O01O 0.185(10) 0.048(3) 0.061(4) -0.012(3) -0.024(5) -0.006(4)
C01P 0.048(3) 0.030(2) 0.041(3) -0.011(2) -0.010(2) 0.001(2)
C01Q 0.027(3) 0.035(3) 0.070(4) -0.022(3) -0.010(3) 0.003(2)
C01R 0.029(3) 0.050(3) 0.036(3) 0.002(2) -0.004(2) -0.012(2)
C01S 0.019(2) 0.034(2) 0.047(3) -0.014(2) -0.0030(19) -0.0045(19)
C01T 0.036(3) 0.053(3) 0.028(2) -0.002(2) -0.001(2) -0.007(3)
C01U 0.032(3) 0.029(3) 0.058(3) -0.014(2) -0.006(2) -0.001(2)
C01V 0.042(3) 0.049(3) 0.028(2) -0.003(2) -0.004(2) -0.004(3)
C01W 0.024(2) 0.045(3) 0.035(3) -0.004(2) -0.007(2) -0.005(2)
C01X 0.026(2) 0.040(3) 0.041(3) -0.018(2) -0.002(2) -0.004(2)
C01Y 0.025(2) 0.039(3) 0.037(3) -0.012(2) -0.0017(19) -0.002(2)
C01Z 0.026(2) 0.042(3) 0.040(3) -0.010(2) -0.015(2) 0.007(2)
C020 0.031(3) 0.038(3) 0.044(3) -0.010(2) -0.005(2) 0.002(2)
C021 0.039(3) 0.043(3) 0.034(3) -0.010(2) -0.009(2) -0.008(2)
C022 0.032(3) 0.030(2) 0.040(3) -0.010(2) -0.011(2) 0.006(2)
C023 0.031(3) 0.044(3) 0.032(3) 0.001(2) -0.008(2) -0.008(2)
C024 0.033(3) 0.047(3) 0.047(3) -0.026(3) -0.003(2) -0.004(2)
C025 0.048(3) 0.034(3) 0.050(3) -0.014(2) -0.006(3) -0.002(2)
C026 0.032(3) 0.035(3) 0.084(5) -0.024(3) -0.010(3) 0.005(2)
C027 0.020(2) 0.036(3) 0.039(3) -0.012(2) -0.0048(18) -0.0009(19)
C028 0.024(2) 0.042(3) 0.047(3) -0.020(2) -0.005(2) 0.010(2)
C029 0.043(3) 0.056(4) 0.044(3) -0.015(3) 0.009(3) -0.009(3)
C02A 0.053(4) 0.033(3) 0.065(4) -0.010(3) -0.019(3) 0.002(3)
C02B 0.023(2) 0.034(2) 0.030(2) -0.0054(19) -0.0030(17) -0.0022(19)
C02C 0.043(3) 0.035(3) 0.052(3) -0.001(2) 0.002(3) 0.010(2)
C02E 0.052(4) 0.042(3) 0.074(5) -0.005(3) -0.026(3) 0.006(3)
C02F 0.042(3) 0.033(3) 0.055(3) -0.012(2) -0.007(3) 0.007(2)
C02G 0.060(4) 0.035(3) 0.061(4) -0.011(3) -0.007(3) -0.004(3)
C02H 0.034(3) 0.045(3) 0.050(3) -0.019(3) -0.008(2) 0.007(2)
C02I 0.045(3) 0.029(3) 0.069(4) -0.012(3) 0.018(3) 0.002(2)
C02J 0.066(4) 0.050(4) 0.040(3) -0.003(3) -0.001(3) -0.014(3)
C02K 0.043(3) 0.031(3) 0.069(4) -0.019(3) -0.003(3) -0.003(2)
C02L 0.027(3) 0.050(3) 0.044(3) 0.003(3) -0.001(2) -0.003(2)
C02M 0.072(5) 0.036(3) 0.046(3) 0.001(3) -0.012(3) -0.002(3)
C02N 0.040(3) 0.062(4) 0.045(3) -0.012(3) -0.006(3) -0.009(3)
C02O 0.055(4) 0.050(4) 0.064(4) -0.019(3) -0.007(3) -0.009(3)
C02P 0.052(4) 0.064(5) 0.063(4) 0.013(4) -0.017(3) -0.010(4)
C02Q 0.031(3) 0.032(2) 0.042(3) -0.010(2) -0.016(2) 0.007(2)
C02R 0.062(5) 0.049(4) 0.059(4) -0.005(3) 0.000(3) 0.010(3)
C02S 0.064(5) 0.066(5) 0.049(4) -0.008(3) -0.011(3) 0.028(4)
C02T 0.065(5) 0.069(5) 0.047(4) -0.003(3) 0.000(3) 0.014(4)
C02U 0.045(4) 0.047(3) 0.056(4) -0.011(3) 0.000(3) 0.000(3)
C02V 0.059(4) 0.068(5) 0.050(4) -0.022(3) -0.011(3) -0.009(4)
C02W 0.048(4) 0.070(5) 0.055(4) -0.017(3) -0.015(3) 0.003(3)
C02X 0.046(4) 0.068(4) 0.048(3) -0.025(3) -0.015(3) 0.022(3)
C02Y 0.096(7) 0.060(5) 0.059(4) -0.024(4) -0.023(4) 0.001(4)
C02Z 0.051(4) 0.052(4) 0.049(3) 0.002(3) -0.014(3) -0.012(3)
C030 0.055(4) 0.065(5) 0.063(4) 0.010(4) -0.017(4) -0.002(4)
C031 0.083(6) 0.066(5) 0.070(5) -0.028(4) -0.012(4) -0.014(4)
C033 0.067(5) 0.062(5) 0.087(6) 0.018(5) -0.030(5) 0.001(4)
C035 0.075(6) 0.084(6) 0.085(6) -0.037(5) -0.021(5) 0.033(5)
C036 0.054(5) 0.051(4) 0.127(9) 0.016(5) -0.045(5) -0.003(4)
C037 0.069(6) 0.049(4) 0.135(9) -0.023(5) -0.033(6) 0.019(4)
C038 0.089(6) 0.059(5) 0.068(5) -0.024(4) -0.001(4) -0.009(4)
C039 0.105(8) 0.063(5) 0.060(5) -0.002(4) 0.006(5) 0.022(5)
C03B 0.070(5) 0.058(4) 0.077(5) -0.025(4) 0.023(4) -0.002(4)
C03C 0.066(6) 0.077(6) 0.089(7) 0.023(5) 0.001(5) 0.021(5)

loop_
_atom_type_symbol
_atom_type_description
_atom_type_scat_dispersion_real
_atom_type_scat_dispersion_imag
_atom_type_scat_source
C C 0.0181 0.0091 'International Tables Vol C Tables 4.2.6.8 and 6.1.1.4'
H H 0.0000 0.0000 'International Tables Vol C Tables 4.2.6.8 and 6.1.1.4'
Br Br -0.6763 1.2805 'International Tables Vol C Tables 4.2.6.8 and 6.1.1.4'
N N 0.0311 0.0180 'International Tables Vol C Tables 4.2.6.8 and 6.1.1.4'
O O 0.0492 0.0322 'International Tables Vol C Tables 4.2.6.8 and 6.1.1.4'

loop_
_geom_angle_atom_site_label_1
_geom_angle_atom_site_label_2
_geom_angle_atom_site_label_3
_geom_angle
_geom_angle_site_symmetry_1
_geom_angle_site_symmetry_3
_geom_angle_publ_flag
C00S O005 H005 109.5 . . ?
C01D O008 H008 109.5 . . ?
C023 O009 H009 109.5 . . ?
C00T N00D H00D 118.0 . . ?
C00T N00D C012 124.0(4) . . ?
C012 N00D H00D 118.0 . . ?
C00M N00E H00E 115.9 . . ?
C01W N00E H00E 115.9 . . ?
C01W N00E C00M 128.2(4) . . ?
C00R N00F H00F 115.8 . . ?
C00Y N00F H00F 115.8 . . ?
C00Y N00F C00R 128.5(5) . . ?
C01A N00G H00G 117.1 . . ?
C01E N00G H00G 117.1 . . ?
C01E N00G C01A 125.8(4) . . ?
C01R O00I H00I 109.5 . . ?
C00N C00J C00K 119.1(5) . . ?
C00X C00J C00K 122.9(4) . . ?
C00X C00J C00N 118.0(5) . . ?
C00J C00K C00U 118.2(4) . . ?
C00M C00K C00J 118.9(4) . . ?
C00M C00K C00U 122.9(4) . . ?
C01B C00L C00P 122.8(5) . . ?
C01B C00L C01G 117.9(5) . . ?
C01G C00L C00P 119.3(5) . . ?
N00E C00M C013 120.9(5) . . ?
C00K C00M N00E 117.7(4) . . ?
C00K C00M C013 121.4(5) . . ?
C00J C00N C00V 119.7(5) . . ?
C00J C00N C016 119.7(5) . . ?
C00V C00N C016 120.6(5) . . ?
C010 C00O C00P 121.4(4) . . ?
C012 C00O C00P 120.5(4) . . ?
C012 C00O C010 118.0(5) . . ?
C00L C00P C00O 118.6(4) . . ?
C00R C00P C00L 119.7(5) . . ?
C00R C00P C00O 121.7(5) . . ?
C011 C00Q H00Q 119.6 . . ?
C011 C00Q C01G 120.8(5) . . ?
C01G C00Q H00Q 119.6 . . ?
N00F C00R C011 122.3(5) . . ?
C00P C00R N00F 117.4(5) . . ?
C00P C00R C011 120.2(5) . . ?
O005 C00S C01E 104.9(4) . . ?
O005 C00S C01J 109.5(5) . . ?
O005 C00S C028 111.5(4) . . ?
C01J C00S C01E 109.0(4) . . ?
C028 C00S C01E 107.3(5) . . ?
C028 C00S C01J 114.3(4) . . ?
O006 C00T N00D 123.4(4) . . ?
O006 C00T C01D 121.7(4) . . ?
N00D C00T C01D 114.9(4) . . ?
C018 C00U C00K 121.5(4) . . ?
C01A C00U C00K 118.7(4) . . ?
C01A C00U C018 119.6(4) . . ?
C00N C00V H00V 120.5 . . ?
C01F C00V C00N 119.0(5) . . ?
C01F C00V H00V 120.5 . . ?
C01U C00W C01D 117.3(5) . . ?
C020 C00W C01D 123.2(5) . . ?
C020 C00W C01U 119.4(5) . . ?
C00J C00X H00X 119.1 . . ?
C01L C00X C00J 121.7(5) . . ?
C01L C00X H00X 119.1 . . ?
O00C C00Y N00F 125.1(5) . . ?
O00C C00Y C01R 120.2(5) . . ?
N00F C00Y C01R 114.7(5) . . ?
C01H C00Z C01D 121.3(5) . . ?
C01H C00Z C01P 119.3(5) . . ?
C01P C00Z C01D 119.3(5) . . ?
C014 C010 C00O 122.0(5) . . ?
C014 C010 C01K 118.6(4) . . ?
C01K C010 C00O 119.5(5) . . ?
C00Q C011 C00R 121.1(5) . . ?
C00Q C011 H011 119.5 . . ?
C00R C011 H011 119.5 . . ?
C00O C012 N00D 117.1(4) . . ?
C00O C012 C022 123.0(4) . . ?
C022 C012 N00D 119.9(4) . . ?
C00M C013 H013 120.0 . . ?
C016 C013 C00M 120.0(5) . . ?
C016 C013 H013 120.0 . . ?
C010 C014 H014 119.7 . . ?
C01M C014 C010 120.5(5) . . ?
C01M C014 H014 119.7 . . ?
C01Y C015 Br04 118.4(4) . . ?
C01Y C015 C024 122.8(5) . . ?
C024 C015 Br04 118.7(4) . . ?
C00N C016 H016 119.5 . . ?
C013 C016 C00N 121.0(5) . . ?
C013 C016 H016 119.5 . . ?
C019 C017 H017 120.7 . . ?
C01B C017 H017 120.7 . . ?
C01B C017 C019 118.5(5) . . ?
C00U C018 C02B 118.7(4) . . ?
C01X C018 C00U 122.7(4) . . ?
C01X C018 C02B 118.6(5) . . ?
C017 C019 Br02 118.8(4) . . ?
C02Q C019 Br02 119.3(4) . . ?
C02Q C019 C017 121.9(5) . . ?
N00G C01A C01S 120.7(4) . . ?
C00U C01A N00G 117.9(4) . . ?
C00U C01A C01S 121.3(5) . . ?
C00L C01B H01B 119.0 . . ?
C017 C01B C00L 121.9(5) . . ?
C017 C01B H01B 119.0 . . ?
H01A O01C H01C 109.5 . . ?
O008 C01D C00T 105.6(4) . . ?
O008 C01D C00W 108.9(4) . . ?
O008 C01D C00Z 111.9(4) . . ?
C00W C01D C00T 110.0(4) . . ?
C00W C01D C00Z 114.1(4) . . ?
C00Z C01D C00T 105.9(4) . . ?
O007 C01E N00G 124.5(5) . . ?
O007 C01E C00S 121.4(5) . . ?
N00G C01E C00S 114.1(4) . . ?
C00V C01F Br01 117.1(4) . . ?
C00V C01F C01L 122.2(5) . . ?
C01L C01F Br01 120.7(5) . . ?
C00L C01G C00Q 118.7(5) . . ?
C02Q C01G C00L 120.1(5) . . ?
C02Q C01G C00Q 121.2(5) . . ?
C00Z C01H H01H 119.7 . . ?
C00Z C01H C029 120.6(6) . . ?
C029 C01H H01H 119.7 . . ?
C01K C01I H01I 120.4 . . ?
C021 C01I H01I 120.4 . . ?
C021 C01I C01K 119.2(5) . . ?
C01Q C01J C00S 117.6(5) . . ?
C025 C01J C00S 123.1(5) . . ?
C025 C01J C01Q 119.0(6) . . ?
C01I C01K C010 119.3(5) . . ?
C01I C01K C01Z 121.6(5) . . ?
C01Z C01K C010 119.1(4) . . ?
C00X C01L C01F 119.4(5) . . ?
C00X C01L H01L 120.3 . . ?
C01F C01L H01L 120.3 . . ?
C014 C01M H01M 120.2 . . ?
C014 C01M C021 119.6(5) . . ?
C021 C01M H01M 120.2 . . ?
C02E C01N C01R 121.8(6) . . ?
C02E C01N C02P 120.2(7) . . ?
C02P C01N C01R 117.5(7) . . ?
H01D O01O H01E 109.5 . . ?
C00Z C01P H01P 120.3 . . ?
C02M C01P C00Z 119.4(6) . . ?
C02M C01P H01P 120.3 . . ?
C01J C01Q H01Q 120.1 . . ?
C026 C01Q C01J 119.7(6) . . ?
C026 C01Q H01Q 120.1 . . ?
O00I C01R C00Y 104.8(4) . . ?
O00I C01R C01N 106.9(5) . . ?
O00I C01R C01T 108.9(5) . . ?
C01N C01R C00Y 113.8(5) . . ?
C01T C01R C00Y 107.3(5) . . ?
C01T C01R C01N 114.6(5) . . ?
C01A C01S H01S 120.5 . . ?
C027 C01S C01A 119.1(5) . . ?
C027 C01S H01S 120.5 . . ?
C02N C01T C01R 121.6(6) . . ?
C02W C01T C01R 120.4(6) . . ?
C02W C01T C02N 117.9(6) . . ?
C00W C01U H01U 120.2 . . ?
C00W C01U C02K 119.6(6) . . ?
C02K C01U H01U 120.2 . . ?
C02O C01V C023 120.6(6) . . ?
C02O C01V C02U 119.4(6) . . ?
C02U C01V C023 120.0(6) . . ?
N00E C01W C023 113.2(4) . . ?
O00H C01W N00E 125.8(5) . . ?
O00H C01W C023 121.0(5) . . ?
C018 C01X H01X 119.4 . . ?
C024 C01X C018 121.3(5) . . ?
C024 C01X H01X 119.4 . . ?
C015 C01Y H01Y 120.2 . . ?
C015 C01Y C02B 119.6(5) . . ?
C02B C01Y H01Y 120.2 . . ?
C01K C01Z H01Z 119.6 . . ?
C022 C01Z C01K 120.7(5) . . ?
C022 C01Z H01Z 119.6 . . ?
C00W C020 H020 119.9 . . ?
C00W C020 C02C 120.2(6) . . ?
C02C C020 H020 119.9 . . ?
C01I C021 Br03 119.3(4) . . ?
C01I C021 C01M 122.7(5) . . ?
C01M C021 Br03 118.0(4) . . ?
C012 C022 H022 120.2 . . ?
C01Z C022 C012 119.6(5) . . ?
C01Z C022 H022 120.2 . . ?
O009 C023 C01V 109.4(5) . . ?
O009 C023 C01W 107.5(4) . . ?
O009 C023 C02L 109.7(5) . . ?
C01W C023 C01V 106.7(5) . . ?
C02L C023 C01V 114.0(5) . . ?
C02L C023 C01W 109.3(5) . . ?
C015 C024 H024 120.6 . . ?
C01X C024 C015 118.8(5) . . ?
C01X C024 H024 120.6 . . ?
C01J C025 H025 119.5 . . ?
C02G C025 C01J 121.0(6) . . ?
C02G C025 H025 119.5 . . ?
C01Q C026 H026 119.5 . . ?
C01Q C026 C02A 121.0(6) . . ?
C02A C026 H026 119.5 . . ?
C01S C027 H027 119.0 . . ?
C01S C027 C02B 122.0(5) . . ?
C02B C027 H027 119.0 . . ?
C02F C028 C00S 119.6(5) . . ?
C02H C028 C00S 122.0(5) . . ?
C02H C028 C02F 118.4(6) . . ?
C01H C029 H029 120.2 . . ?
C02J C029 C01H 119.5(6) . . ?
C02J C029 H029 120.2 . . ?
C026 C02A H02A 120.6 . . ?
C026 C02A C02G 118.8(6) . . ?
C02G C02A H02A 120.6 . . ?
C01Y C02B C018 119.0(4) . . ?
C027 C02B C018 119.2(5) . . ?
C027 C02B C01Y 121.8(5) . . ?
C020 C02C H02C 119.9 . . ?
C02I C02C C020 120.2(6) . . ?
C02I C02C H02C 119.9 . . ?
C01N C02E H02E 120.8 . . ?
C01N C02E C037 118.5(9) . . ?
C037 C02E H02E 120.8 . . ?
C028 C02F H02F 119.9 . . ?
C02R C02F C028 120.1(6) . . ?
C02R C02F H02F 119.9 . . ?
C025 C02G C02A 120.4(7) . . ?
C025 C02G H02G 119.8 . . ?
C02A C02G H02G 119.8 . . ?
C028 C02H H02H 119.2 . . ?
C02X C02H C028 121.6(6) . . ?
C02X C02H H02H 119.2 . . ?
C02C C02I H02I 120.0 . . ?
C02K C02I C02C 120.0(6) . . ?
C02K C02I H02I 120.0 . . ?
C029 C02J H02J 120.1 . . ?
C02M C02J C029 119.9(6) . . ?
C02M C02J H02J 120.1 . . ?
C01U C02K H02K 119.7 . . ?
C02I C02K C01U 120.6(6) . . ?
C02I C02K H02K 119.7 . . ?
C02T C02L C023 117.3(6) . . ?
C02T C02L C02Z 118.0(7) . . ?
C02Z C02L C023 124.6(6) . . ?
C01P C02M H02M 119.3 . . ?
C02J C02M C01P 121.3(7) . . ?
C02J C02M H02M 119.3 . . ?
C01T C02N H02N 120.0 . . ?
C02V C02N C01T 120.0(7) . . ?
C02V C02N H02N 120.0 . . ?
C01V C02O H02O 119.4 . . ?
C031 C02O C01V 121.3(8) . . ?
C031 C02O H02O 119.4 . . ?
C01N C02P H02P 120.2 . . ?
C033 C02P C01N 119.6(10) . . ?
C033 C02P H02P 120.2 . . ?
C019 C02Q C01G 119.6(5) . . ?
C019 C02Q H02Q 120.2 . . ?
C01G C02Q H02Q 120.2 . . ?
C02F C02R H02R 119.5 . . ?
C02F C02R C02S 121.1(7) . . ?
C02S C02R H02R 119.5 . . ?
C02R C02S H02S 120.6 . . ?
C02X C02S C02R 118.7(7) . . ?
C02X C02S H02S 120.6 . . ?
C02L C02T H02T 119.2 . . ?
C02L C02T C039 121.6(8) . . ?
C039 C02T H02T 119.2 . . ?
C01V C02U H02U 120.8 . . ?
C01V C02U C03B 118.3(7) . . ?
C03B C02U H02U 120.8 . . ?
C02N C02V H02V 119.3 . . ?
C02N C02V C02Y 121.3(8) . . ?
C02Y C02V H02V 119.3 . . ?
C01T C02W H02W 119.2 . . ?
C01T C02W C035 121.5(8) . . ?
C035 C02W H02W 119.2 . . ?
C02H C02X C02S 120.0(7) . . ?
C02H C02X H02X 120.0 . . ?
C02S C02X H02X 120.0 . . ?
C02V C02Y H02Y 120.7 . . ?
C035 C02Y C02V 118.6(8) . . ?
C035 C02Y H02Y 120.7 . . ?
C02L C02Z H02Z 119.4 . . ?
C030 C02Z C02L 121.2(8) . . ?
C030 C02Z H02Z 119.4 . . ?
C02Z C030 H030 120.0 . . ?
C02Z C030 C03C 120.0(8) . . ?
C03C C030 H030 120.0 . . ?
C02O C031 H031 120.4 . . ?
C02O C031 C038 119.2(8) . . ?
C038 C031 H031 120.4 . . ?
C02P C033 H033 118.9 . . ?
C036 C033 C02P 122.3(10) . . ?
C036 C033 H033 118.9 . . ?
C02W C035 H035 119.7 . . ?
C02Y C035 C02W 120.6(9) . . ?
C02Y C035 H035 119.7 . . ?
C033 C036 H036 120.1 . . ?
C033 C036 C037 119.9(9) . . ?
C037 C036 H036 120.1 . . ?
C02E C037 H037 120.2 . . ?
C036 C037 C02E 119.5(10) . . ?
C036 C037 H037 120.2 . . ?
C031 C038 H038 119.8 . . ?
C03B C038 C031 120.3(8) . . ?
C03B C038 H038 119.8 . . ?
C02T C039 H039 120.3 . . ?
C03C C039 C02T 119.4(10) . . ?
C03C C039 H039 120.3 . . ?
C02U C03B H03B 119.4 . . ?
C038 C03B C02U 121.2(8) . . ?
C038 C03B H03B 119.4 . . ?
C030 C03C H03C 120.2 . . ?
C039 C03C C030 119.7(9) . . ?
C039 C03C H03C 120.2 . . ?

loop_
_geom_bond_atom_site_label_1
_geom_bond_atom_site_label_2
_geom_bond_distance
_geom_bond_site_symmetry_2
_geom_bond_publ_flag
Br01 C01F 1.903(6) . ?
Br02 C019 1.905(6) . ?
Br03 C021 1.905(5) . ?
Br04 C015 1.917(6) . ?
O005 H005 0.8400 . ?
O005 C00S 1.432(6) . ?
O006 C00T 1.220(7) . ?
O007 C01E 1.226(7) . ?
O008 H008 0.8400 . ?
O008 C01D 1.428(6) . ?
O009 H009 0.8400 . ?
O009 C023 1.413(6) . ?
O00C C00Y 1.209(7) . ?
N00D H00D 0.8800 . ?
N00D C00T 1.351(6) . ?
N00D C012 1.434(6) . ?
N00E H00E 0.8800 . ?
N00E C00M 1.411(7) . ?
N00E C01W 1.363(7) . ?
N00F H00F 0.8800 . ?
N00F C00R 1.402(7) . ?
N00F C00Y 1.363(7) . ?
N00G H00G 0.8800 . ?
N00G C01A 1.419(6) . ?
N00G C01E 1.339(7) . ?
O00H C01W 1.213(7) . ?
O00I H00I 0.8400 . ?
O00I C01R 1.422(6) . ?
C00J C00K 1.440(7) . ?
C00J C00N 1.418(7) . ?
C00J C00X 1.417(7) . ?
C00K C00M 1.381(7) . ?
C00K C00U 1.496(6) . ?
C00L C00P 1.428(7) . ?
C00L C01B 1.416(7) . ?
C00L C01G 1.427(7) . ?
C00M C013 1.430(7) . ?
C00N C00V 1.420(8) . ?
C00N C016 1.424(8) . ?
C00O C00P 1.483(7) . ?
C00O C010 1.440(6) . ?
C00O C012 1.376(7) . ?
C00P C00R 1.388(7) . ?
C00Q H00Q 0.9500 . ?
C00Q C011 1.351(8) . ?
C00Q C01G 1.429(7) . ?
C00R C011 1.418(7) . ?
C00S C01E 1.552(7) . ?
C00S C01J 1.535(8) . ?
C00S C028 1.529(8) . ?
C00T C01D 1.544(6) . ?
C00U C018 1.429(7) . ?
C00U C01A 1.385(7) . ?
C00V H00V 0.9500 . ?
C00V C01F 1.380(9) . ?
C00W C01D 1.531(7) . ?
C00W C01U 1.403(8) . ?
C00W C020 1.383(9) . ?
C00X H00X 0.9500 . ?
C00X C01L 1.369(8) . ?
C00Y C01R 1.549(8) . ?
C00Z C01D 1.529(8) . ?
C00Z C01H 1.382(8) . ?
C00Z C01P 1.396(8) . ?
C010 C014 1.416(7) . ?
C010 C01K 1.430(7) . ?
C011 H011 0.9500 . ?
C012 C022 1.403(8) . ?
C013 H013 0.9500 . ?
C013 C016 1.349(8) . ?
C014 H014 0.9500 . ?
C014 C01M 1.367(8) . ?
C015 C01Y 1.355(8) . ?
C015 C024 1.397(8) . ?
C016 H016 0.9500 . ?
C017 H017 0.9500 . ?
C017 C019 1.418(9) . ?
C017 C01B 1.364(8) . ?
C018 C01X 1.407(7) . ?
C018 C02B 1.437(6) . ?
C019 C02Q 1.366(9) . ?
C01A C01S 1.425(7) . ?
C01B H01B 0.9500 . ?
O01C H01A 0.8700 . ?
O01C H01C 0.8701 . ?
C01F C01L 1.381(8) . ?
C01G C02Q 1.402(8) . ?
C01H H01H 0.9500 . ?
C01H C029 1.388(9) . ?
C01I H01I 0.9500 . ?
C01I C01K 1.415(7) . ?
C01I C021 1.351(9) . ?
C01J C01Q 1.402(8) . ?
C01J C025 1.378(9) . ?
C01K C01Z 1.423(8) . ?
C01L H01L 0.9500 . ?
C01M H01M 0.9500 . ?
C01M C021 1.394(9) . ?
C01N C01R 1.524(10) . ?
C01N C02E 1.375(11) . ?
C01N C02P 1.392(11) . ?
O01O H01D 0.8701 . ?
O01O H01E 0.8699 . ?
C01P H01P 0.9500 . ?
C01P C02M 1.377(9) . ?
C01Q H01Q 0.9500 . ?
C01Q C026 1.380(9) . ?
C01R C01T 1.523(9) . ?
C01S H01S 0.9500 . ?
C01S C027 1.366(8) . ?
C01T C02N 1.401(9) . ?
C01T C02W 1.383(11) . ?
C01U H01U 0.9500 . ?
C01U C02K 1.410(8) . ?
C01V C023 1.547(8) . ?
C01V C02O 1.383(9) . ?
C01V C02U 1.407(10) . ?
C01W C023 1.537(7) . ?
C01X H01X 0.9500 . ?
C01X C024 1.372(8) . ?
C01Y H01Y 0.9500 . ?
C01Y C02B 1.408(7) . ?
C01Z H01Z 0.9500 . ?
C01Z C022 1.370(8) . ?
C020 H020 0.9500 . ?
C020 C02C 1.399(9) . ?
C022 H022 0.9500 . ?
C023 C02L 1.518(9) . ?
C024 H024 0.9500 . ?
C025 H025 0.9500 . ?
C025 C02G 1.376(9) . ?
C026 H026 0.9500 . ?
C026 C02A 1.386(11) . ?
C027 H027 0.9500 . ?
C027 C02B 1.403(7) . ?
C028 C02F 1.399(9) . ?
C028 C02H 1.386(8) . ?
C029 H029 0.9500 . ?
C029 C02J 1.380(12) . ?
C02A H02A 0.9500 . ?
C02A C02G 1.388(11) . ?
C02C H02C 0.9500 . ?
C02C C02I 1.392(11) . ?
C02E H02E 0.9500 . ?
C02E C037 1.420(12) . ?
C02F H02F 0.9500 . ?
C02F C02R 1.370(11) . ?
C02G H02G 0.9500 . ?
C02H H02H 0.9500 . ?
C02H C02X 1.374(10) . ?
C02I H02I 0.9500 . ?
C02I C02K 1.360(12) . ?
C02J H02J 0.9500 . ?
C02J C02M 1.368(11) . ?
C02K H02K 0.9500 . ?
C02L C02T 1.373(11) . ?
C02L C02Z 1.396(10) . ?
C02M H02M 0.9500 . ?
C02N H02N 0.9500 . ?
C02N C02V 1.385(11) . ?
C02O H02O 0.9500 . ?
C02O C031 1.374(11) . ?
C02P H02P 0.9500 . ?
C02P C033 1.363(14) . ?
C02Q H02Q 0.9500 . ?
C02R H02R 0.9500 . ?
C02R C02S 1.398(13) . ?
C02S H02S 0.9500 . ?
C02S C02X 1.388(13) . ?
C02T H02T 0.9500 . ?
C02T C039 1.390(14) . ?
C02U H02U 0.9500 . ?
C02U C03B 1.414(11) . ?
C02V H02V 0.9500 . ?
C02V C02Y 1.392(14) . ?
C02W H02W 0.9500 . ?
C02W C035 1.390(13) . ?
C02X H02X 0.9500 . ?
C02Y H02Y 0.9500 . ?
C02Y C035 1.365(16) . ?
C02Z H02Z 0.9500 . ?
C02Z C030 1.373(12) . ?
C030 H030 0.9500 . ?
C030 C03C 1.387(16) . ?
C031 H031 0.9500 . ?
C031 C038 1.410(15) . ?
C033 H033 0.9500 . ?
C033 C036 1.331(17) . ?
C035 H035 0.9500 . ?
C036 H036 0.9500 . ?
C036 C037 1.391(17) . ?
C037 H037 0.9500 . ?
C038 H038 0.9500 . ?
C038 C03B 1.343(14) . ?
C039 H039 0.9500 . ?
C039 C03C 1.383(17) . ?
C03B H03B 0.9500 . ?
C03C H03C 0.9500 . ?

loop_
_geom_torsion_atom_site_label_1
_geom_torsion_atom_site_label_2
_geom_torsion_atom_site_label_3
_geom_torsion_atom_site_label_4
_geom_torsion
_geom_torsion_site_symmetry_1
_geom_torsion_site_symmetry_2
_geom_torsion_site_symmetry_3
_geom_torsion_site_symmetry_4
_geom_torsion_publ_flag
Br01 C01F C01L C00X -179.8(4) . . . . ?
Br02 C019 C02Q C01G 177.5(4) . . . . ?
Br04 C015 C01Y C02B -178.6(4) . . . . ?
Br04 C015 C024 C01X 179.3(5) . . . . ?
O005 C00S C01E O007 167.1(5) . . . . ?
O005 C00S C01E N00G -14.5(6) . . . . ?
O005 C00S C01J C01Q -69.6(6) . . . . ?
O005 C00S C01J C025 103.9(6) . . . . ?
O005 C00S C028 C02F -30.8(7) . . . . ?
O005 C00S C028 C02H 150.4(5) . . . . ?
O006 C00T C01D O008 172.9(5) . . . . ?
O006 C00T C01D C00W -69.7(6) . . . . ?
O006 C00T C01D C00Z 54.0(6) . . . . ?
O009 C023 C02L C02T 54.5(7) . . . . ?
O009 C023 C02L C02Z -122.5(6) . . . . ?
O00C C00Y C01R O00I -2.0(8) . . . . ?
O00C C00Y C01R C01N -118.5(6) . . . . ?
O00C C00Y C01R C01T 113.6(6) . . . . ?
N00D C00T C01D O008 -6.8(6) . . . . ?
N00D C00T C01D C00W 110.6(5) . . . . ?
N00D C00T C01D C00Z -125.7(5) . . . . ?
N00D C012 C022 C01Z 178.4(5) . . . . ?
N00E C00M C013 C016 178.0(5) . . . . ?
N00E C01W C023 O009 16.1(7) . . . . ?
N00E C01W C023 C01V -101.1(6) . . . . ?
N00E C01W C023 C02L 135.1(5) . . . . ?
N00F C00R C011 C00Q -175.9(5) . . . . ?
N00F C00Y C01R O00I 179.6(5) . . . . ?
N00F C00Y C01R C01N 63.2(7) . . . . ?
N00F C00Y C01R C01T -64.8(6) . . . . ?
N00G C01A C01S C027 178.2(5) . . . . ?
O00H C01W C023 O009 -164.5(6) . . . . ?
O00H C01W C023 C01V 78.2(7) . . . . ?
O00H C01W C023 C02L -45.5(8) . . . . ?
O00I C01R C01T C02N -150.0(6) . . . . ?
O00I C01R C01T C02W 34.5(8) . . . . ?
C00J C00K C00M N00E -177.4(4) . . . . ?
C00J C00K C00M C013 1.5(7) . . . . ?
C00J C00K C00U C018 -103.5(5) . . . . ?
C00J C00K C00U C01A 71.0(6) . . . . ?
C00J C00N C00V C01F -0.9(7) . . . . ?
C00J C00N C016 C013 1.7(8) . . . . ?
C00J C00X C01L C01F -1.6(8) . . . . ?
C00K C00J C00N C00V 179.2(4) . . . . ?
C00K C00J C00N C016 -1.1(7) . . . . ?
C00K C00J C00X C01L -177.9(5) . . . . ?
C00K C00M C013 C016 -0.9(8) . . . . ?
C00K C00U C018 C01X -6.4(8) . . . . ?
C00K C00U C018 C02B 173.7(5) . . . . ?
C00K C00U C01A N00G 8.6(7) . . . . ?
C00K C00U C01A C01S -173.7(5) . . . . ?
C00L C00P C00R N00F 174.6(4) . . . . ?
C00L C00P C00R C011 -2.9(7) . . . . ?
C00L C01G C02Q C019 -2.1(7) . . . . ?
C00M N00E C01W O00H -1.8(10) . . . . ?
C00M N00E C01W C023 177.5(5) . . . . ?
C00M C00K C00U C018 78.6(6) . . . . ?
C00M C00K C00U C01A -106.9(6) . . . . ?
C00M C013 C016 C00N -0.8(8) . . . . ?
C00N C00J C00K C00M -0.6(7) . . . . ?
C00N C00J C00K C00U -178.5(4) . . . . ?
C00N C00J C00X C01L 0.7(7) . . . . ?
C00N C00V C01F Br01 -179.0(4) . . . . ?
C00N C00V C01F C01L 0.0(8) . . . . ?
C00O C00P C00R N00F -6.5(7) . . . . ?
C00O C00P C00R C011 176.0(4) . . . . ?
C00O C010 C014 C01M -179.6(5) . . . . ?
C00O C010 C01K C01I -179.6(5) . . . . ?
C00O C010 C01K C01Z 0.3(7) . . . . ?
C00O C012 C022 C01Z -1.4(8) . . . . ?
C00P C00L C01B C017 177.3(5) . . . . ?
C00P C00L C01G C00Q 3.2(7) . . . . ?
C00P C00L C01G C02Q -175.8(4) . . . . ?
C00P C00O C010 C014 -2.1(7) . . . . ?
C00P C00O C010 C01K 176.6(4) . . . . ?
C00P C00O C012 N00D 4.2(7) . . . . ?
C00P C00O C012 C022 -176.0(5) . . . . ?
C00P C00R C011 C00Q 1.5(8) . . . . ?
C00Q C01G C02Q C019 178.9(5) . . . . ?
C00R N00F C00Y O00C -3.4(10) . . . . ?
C00R N00F C00Y C01R 174.9(5) . . . . ?
C00S C01J C01Q C026 174.4(6) . . . . ?
C00S C01J C025 C02G -174.7(6) . . . . ?
C00S C028 C02F C02R 178.5(6) . . . . ?
C00S C028 C02H C02X -179.3(5) . . . . ?
C00T N00D C012 C00O -134.1(5) . . . . ?
C00T N00D C012 C022 46.1(7) . . . . ?
C00U C00K C00M N00E 0.5(7) . . . . ?
C00U C00K C00M C013 179.4(5) . . . . ?
C00U C018 C01X C024 180.0(6) . . . . ?
C00U C018 C02B C01Y -179.2(5) . . . . ?
C00U C018 C02B C027 -0.7(7) . . . . ?
C00U C01A C01S C027 0.5(8) . . . . ?
C00V C00N C016 C013 -178.5(5) . . . . ?
C00V C01F C01L C00X 1.3(9) . . . . ?
C00W C01U C02K C02I 0.2(10) . . . . ?
C00W C020 C02C C02I -0.3(9) . . . . ?
C00X C00J C00K C00M 178.0(5) . . . . ?
C00X C00J C00K C00U 0.0(7) . . . . ?
C00X C00J C00N C00V 0.5(7) . . . . ?
C00X C00J C00N C016 -179.7(5) . . . . ?
C00Y N00F C00R C00P 159.7(5) . . . . ?
C00Y N00F C00R C011 -22.8(9) . . . . ?
C00Y C01R C01T C02N 97.1(7) . . . . ?
C00Y C01R C01T C02W -78.4(7) . . . . ?
C00Z C01H C029 C02J -1.9(9) . . . . ?
C00Z C01P C02M C02J 0.5(10) . . . . ?
C010 C00O C00P C00L -101.4(5) . . . . ?
C010 C00O C00P C00R 79.8(6) . . . . ?
C010 C00O C012 N00D -177.1(4) . . . . ?
C010 C00O C012 C022 2.6(7) . . . . ?
C010 C014 C01M C021 -0.2(8) . . . . ?
C010 C01K C01Z C022 1.0(8) . . . . ?
C011 C00Q C01G C00L -4.6(8) . . . . ?
C011 C00Q C01G C02Q 174.4(5) . . . . ?
C012 N00D C00T O006 -5.2(8) . . . . ?
C012 N00D C00T C01D 174.5(5) . . . . ?
C012 C00O C00P C00L 77.2(6) . . . . ?
C012 C00O C00P C00R -101.6(6) . . . . ?
C012 C00O C010 C014 179.3(5) . . . . ?
C012 C00O C010 C01K -2.1(7) . . . . ?
C014 C010 C01K C01I -0.9(7) . . . . ?
C014 C010 C01K C01Z 179.0(5) . . . . ?
C014 C01M C021 Br03 178.7(4) . . . . ?
C014 C01M C021 C01I -2.3(9) . . . . ?
C015 C01Y C02B C018 -0.7(8) . . . . ?
C015 C01Y C02B C027 -179.1(6) . . . . ?
C016 C00N C00V C01F 179.4(5) . . . . ?
C017 C019 C02Q C01G -0.3(8) . . . . ?
C018 C00U C01A N00G -176.9(4) . . . . ?
C018 C00U C01A C01S 0.8(8) . . . . ?
C018 C01X C024 C015 -0.8(10) . . . . ?
C019 C017 C01B C00L -0.8(8) . . . . ?
C01A N00G C01E O007 -3.6(9) . . . . ?
C01A N00G C01E C00S 178.1(5) . . . . ?
C01A C00U C018 C01X 179.2(5) . . . . ?
C01A C00U C018 C02B -0.7(7) . . . . ?
C01A C01S C027 C02B -2.1(9) . . . . ?
C01B C00L C00P C00O 2.9(7) . . . . ?
C01B C00L C00P C00R -178.2(5) . . . . ?
C01B C00L C01G C00Q -178.1(5) . . . . ?
C01B C00L C01G C02Q 3.0(7) . . . . ?
C01B C017 C019 Br02 -176.0(4) . . . . ?
C01B C017 C019 C02Q 1.8(8) . . . . ?
C01D C00W C01U C02K 174.3(5) . . . . ?
C01D C00W C020 C02C -174.0(5) . . . . ?
C01D C00Z C01H C029 179.6(5) . . . . ?
C01D C00Z C01P C02M -179.0(5) . . . . ?
C01E N00G C01A C00U -140.7(5) . . . . ?
C01E N00G C01A C01S 41.5(8) . . . . ?
C01E C00S C01J C01Q 176.2(5) . . . . ?
C01E C00S C01J C025 -10.3(7) . . . . ?
C01E C00S C028 C02F 83.5(6) . . . . ?
C01E C00S C028 C02H -95.3(6) . . . . ?
C01G C00L C00P C00O -178.4(4) . . . . ?
C01G C00L C00P C00R 0.5(7) . . . . ?
C01G C00L C01B C017 -1.5(7) . . . . ?
C01G C00Q C011 C00R 2.3(8) . . . . ?
C01H C00Z C01D O008 151.4(4) . . . . ?
C01H C00Z C01D C00T -94.0(5) . . . . ?
C01H C00Z C01D C00W 27.1(7) . . . . ?
C01H C00Z C01P C02M -1.8(8) . . . . ?
C01H C029 C02J C02M 0.7(11) . . . . ?
C01I C01K C01Z C022 -179.1(5) . . . . ?
C01J C00S C01E O007 -75.7(7) . . . . ?
C01J C00S C01E N00G 102.6(5) . . . . ?
C01J C00S C028 C02F -155.6(5) . . . . ?
C01J C00S C028 C02H 25.6(7) . . . . ?
C01J C01Q C026 C02A 0.3(10) . . . . ?
C01J C025 C02G C02A 1.1(11) . . . . ?
C01K C010 C014 C01M 1.7(7) . . . . ?
C01K C01I C021 Br03 -177.9(4) . . . . ?
C01K C01I C021 C01M 3.1(9) . . . . ?
C01K C01Z C022 C012 -0.5(8) . . . . ?
C01N C01R C01T C02N -30.3(8) . . . . ?
C01N C01R C01T C02W 154.1(6) . . . . ?
C01N C02E C037 C036 -0.9(13) . . . . ?
C01N C02P C033 C036 0.4(13) . . . . ?
C01P C00Z C01D O008 -31.4(6) . . . . ?
C01P C00Z C01D C00T 83.1(6) . . . . ?
C01P C00Z C01D C00W -155.8(5) . . . . ?
C01P C00Z C01H C029 2.5(8) . . . . ?
C01Q C01J C025 C02G -1.3(10) . . . . ?
C01Q C026 C02A C02G -0.5(11) . . . . ?
C01R C01N C02E C037 173.6(7) . . . . ?
C01R C01N C02P C033 -173.7(7) . . . . ?
C01R C01T C02N C02V -177.1(6) . . . . ?
C01R C01T C02W C035 174.6(8) . . . . ?
C01S C027 C02B C018 2.2(8) . . . . ?
C01S C027 C02B C01Y -179.4(5) . . . . ?
C01T C02N C02V C02Y 1.6(11) . . . . ?
C01T C02W C035 C02Y 3.6(15) . . . . ?
C01U C00W C01D O008 -70.7(6) . . . . ?
C01U C00W C01D C00T 174.1(5) . . . . ?
C01U C00W C01D C00Z 55.3(6) . . . . ?
C01U C00W C020 C02C 1.6(8) . . . . ?
C01V C023 C02L C02T 177.5(6) . . . . ?
C01V C023 C02L C02Z 0.5(8) . . . . ?
C01V C02O C031 C038 1.1(14) . . . . ?
C01V C02U C03B C038 3.5(14) . . . . ?
C01W N00E C00M C00K -178.8(5) . . . . ?
C01W N00E C00M C013 2.2(8) . . . . ?
C01W C023 C02L C02T -63.2(7) . . . . ?
C01W C023 C02L C02Z 119.9(6) . . . . ?
C01X C018 C02B C01Y 0.9(8) . . . . ?
C01X C018 C02B C027 179.4(5) . . . . ?
C01Y C015 C024 C01X 1.1(11) . . . . ?
C020 C00W C01D O008 105.0(6) . . . . ?
C020 C00W C01D C00T -10.3(7) . . . . ?
C020 C00W C01D C00Z -129.1(5) . . . . ?
C020 C00W C01U C02K -1.5(8) . . . . ?
C020 C02C C02I C02K -1.0(9) . . . . ?
C021 C01I C01K C010 -1.5(8) . . . . ?
C021 C01I C01K C01Z 178.6(5) . . . . ?
C023 C01V C02O C031 -178.1(8) . . . . ?
C023 C01V C02U C03B 175.9(7) . . . . ?
C023 C02L C02T C039 -176.1(8) . . . . ?
C023 C02L C02Z C030 179.4(6) . . . . ?
C024 C015 C01Y C02B -0.3(10) . . . . ?
C025 C01J C01Q C026 0.6(9) . . . . ?
C026 C02A C02G C025 -0.2(11) . . . . ?
C028 C00S C01E O007 48.5(7) . . . . ?
C028 C00S C01E N00G -133.2(5) . . . . ?
C028 C00S C01J C01Q 56.3(7) . . . . ?
C028 C00S C01J C025 -130.2(6) . . . . ?
C028 C02F C02R C02S 1.6(11) . . . . ?
C028 C02H C02X C02S 0.0(10) . . . . ?
C029 C02J C02M C01P 0.1(11) . . . . ?
C02B C018 C01X C024 -0.1(9) . . . . ?
C02C C02I C02K C01U 1.1(10) . . . . ?
C02E C01N C01R O00I -102.6(7) . . . . ?
C02E C01N C01R C00Y 12.6(8) . . . . ?
C02E C01N C01R C01T 136.6(6) . . . . ?
C02E C01N C02P C033 -2.2(11) . . . . ?
C02F C028 C02H C02X 1.8(9) . . . . ?
C02F C02R C02S C02X 0.2(11) . . . . ?
C02H C028 C02F C02R -2.6(9) . . . . ?
C02L C02T C039 C03C -4.5(16) . . . . ?
C02L C02Z C030 C03C -2.6(12) . . . . ?
C02N C01T C02W C035 -1.1(11) . . . . ?
C02N C02V C02Y C035 0.9(13) . . . . ?
C02O C01V C023 O009 -175.9(6) . . . . ?
C02O C01V C023 C01W -59.9(8) . . . . ?
C02O C01V C023 C02L 60.9(8) . . . . ?
C02O C01V C02U C03B -5.0(11) . . . . ?
C02O C031 C038 C03B -2.7(16) . . . . ?
C02P C01N C01R O00I 68.7(7) . . . . ?
C02P C01N C01R C00Y -176.1(5) . . . . ?
C02P C01N C01R C01T -52.0(7) . . . . ?
C02P C01N C02E C037 2.4(11) . . . . ?
C02P C033 C036 C037 1.2(15) . . . . ?
C02R C02S C02X C02H -1.0(11) . . . . ?
C02T C02L C02Z C030 2.5(10) . . . . ?
C02T C039 C03C C030 4.3(16) . . . . ?
C02U C01V C023 O009 3.1(8) . . . . ?
C02U C01V C023 C01W 119.2(6) . . . . ?
C02U C01V C023 C02L -120.0(6) . . . . ?
C02U C01V C02O C031 2.8(12) . . . . ?
C02V C02Y C035 C02W -3.4(15) . . . . ?
C02W C01T C02N C02V -1.5(10) . . . . ?
C02Z C02L C02T C039 1.1(12) . . . . ?
C02Z C030 C03C C039 -0.8(14) . . . . ?
C031 C038 C03B C02U 0.4(16) . . . . ?
C033 C036 C037 C02E -0.9(15) . . . . ?

loop_
_smtbx_masks_void_nr
_smtbx_masks_void_average_x
_smtbx_masks_void_average_y
_smtbx_masks_void_average_z
_smtbx_masks_void_volume
_smtbx_masks_void_count_electrons
_smtbx_masks_void_content
1 -0.139 0.124 0.764 196.5 42.7 ?
2 0.341 0.817 0.186 228.1 33.1 ?
3 0.274 0.426 0.817 14.7 2.7 ?
